data_4068531
loop_
_publ_author_name
'Yuan, Mingjun'
'Pullarkat, Sumod A.'
'Ma, Mengtao'
'Zhang, Yi'
'Huang, Yinhua'
'Li, Yongxin'
'Goel, Akash'
'Leung, Pak-Hing'

_publ_section_title
;
 Asymmetric Synthesis of Functionalized 1,2-Diphosphine via the
 Chemoselective Hydrophosphination of Coordinated Allylic Phosphines
;
_journal_issue 3
_journal_name_full Organometallics
_journal_page_first 780
_journal_paper_doi 10.1021/om8009188
_journal_volume 28
_journal_year 2009
_chemical_absolute_configuration ad
_chemical_formula_moiety 'C43 H44 N O2 P2 Pd, Cl O4'
_chemical_formula_sum 'C43 H44 Cl N O6 P2 Pd'
_chemical_formula_weight 874.58
_chemical_name_systematic
;

 ?

;
_space_group_IT_number 19
_symmetry_cell_setting orthorhombic
_symmetry_space_group_name_Hall 'P 2ac 2ab'
_symmetry_space_group_name_H-M 'P 21 21 21'
_atom_sites_solution_hydrogens geom
_atom_sites_solution_primary direct
_atom_sites_solution_secondary difmap
_audit_creation_method SHELXL-97
_cell_angle_alpha 90.00
_cell_angle_beta 90.00
_cell_angle_gamma 90.00
_cell_formula_units_Z 4
_cell_length_a 8.6190(2)
_cell_length_b 21.2446(5)
_cell_length_c 21.6007(5)
_cell_measurement_reflns_used 6702
_cell_measurement_temperature 173(2)
_cell_measurement_theta_max 30.60
_cell_measurement_theta_min 2.69
_cell_volume 3955.24(16)
_computing_cell_refinement 'Bruker SMART'
_computing_data_collection 'Bruker SMART'
_computing_data_reduction 'Bruker SAINT'
_computing_molecular_graphics 'Bruker SHELXTL'
_computing_publication_material 'Bruker SHELXTL'
_computing_structure_refinement 'SHELXL-97 (Sheldrick, 1997)'
_computing_structure_solution 'SHELXS-97 (Sheldrick, 1990)'
_diffrn_ambient_temperature 173(2)
_diffrn_measured_fraction_theta_full 0.995
_diffrn_measured_fraction_theta_max 0.995
_diffrn_measurement_device_type 'CCD area detector'
_diffrn_measurement_method 'phi and omega scans'
_diffrn_radiation_monochromator graphite
_diffrn_radiation_source 'fine-focus sealed tube'
_diffrn_radiation_type MoK\a
_diffrn_radiation_wavelength 0.71073
_diffrn_reflns_av_R_equivalents 0.0468
_diffrn_reflns_av_sigmaI/netI 0.0410
_diffrn_reflns_limit_h_max 12
_diffrn_reflns_limit_h_min -11
_diffrn_reflns_limit_k_max 30
_diffrn_reflns_limit_k_min -30
_diffrn_reflns_limit_l_max 31
_diffrn_reflns_limit_l_min -31
_diffrn_reflns_number 70832
_diffrn_reflns_theta_full 31.14
_diffrn_reflns_theta_max 31.14
_diffrn_reflns_theta_min 2.99
_exptl_absorpt_coefficient_mu 0.667
_exptl_absorpt_correction_T_max 0.9611
_exptl_absorpt_correction_T_min 0.8250
_exptl_absorpt_correction_type multi-scan
_exptl_absorpt_process_details sadabs
_exptl_crystal_colour colourless
_exptl_crystal_density_diffrn 1.469
_exptl_crystal_density_method 'not measured'
_exptl_crystal_description prism
_exptl_crystal_F_000 1800
_exptl_crystal_size_max 0.30
_exptl_crystal_size_mid 0.10
_exptl_crystal_size_min 0.06
_refine_diff_density_max 1.035
_refine_diff_density_min -0.754
_refine_diff_density_rms 0.077
_refine_ls_abs_structure_details 'Flack H D (1983), Acta Cryst. A39, 876-881'
_refine_ls_abs_structure_Flack -0.037(16)
_refine_ls_extinction_method none
_refine_ls_goodness_of_fit_ref 1.036
_refine_ls_hydrogen_treatment constr
_refine_ls_matrix_type full
_refine_ls_number_parameters 491
_refine_ls_number_reflns 12569
_refine_ls_number_restraints 18
_refine_ls_restrained_S_all 1.041
_refine_ls_R_factor_all 0.0497
_refine_ls_R_factor_gt 0.0350
_refine_ls_shift/su_max 0.003
_refine_ls_shift/su_mean 0.000
_refine_ls_structure_factor_coef Fsqd
_refine_ls_weighting_details 'calc w=1/[\s^2^(Fo^2^)+(0.0376P)^2^+1.7465P] where P=(Fo^2^+2Fc^2^)/3'
_refine_ls_weighting_scheme calc
_refine_ls_wR_factor_gt 0.0751
_refine_ls_wR_factor_ref 0.0830
_reflns_number_gt 10745
_reflns_number_total 12569
_reflns_threshold_expression >2sigma(I)
_cod_data_source_file om8009188_si_001.cif
_cod_data_source_block leung300
_cod_depositor_comments
;
The following automatic conversions were performed:

'_symmetry_cell_setting' value 'Orthorhombic' changed to
'orthorhombic' according to
/home/saulius/struct/CIF-dictionaries/cif_core.dic dictionary named
'cif_core.dic' version 2.4.2 from 2011-04-26.

Automatic conversion script
Id: cif_fix_values 1715 2011-07-08 13:25:40Z adriana 
;
_cod_original_sg_symbol_H-M P2(1)2(1)2(1)
_cod_database_code 4068531

loop_
_symmetry_equiv_pos_as_xyz
'x, y, z'
'-x+1/2, -y, z+1/2'
'-x, y+1/2, -z+1/2'
'x+1/2, -y+1/2, -z'

loop_
_atom_site_label
_atom_site_type_symbol
_atom_site_fract_x
_atom_site_fract_y
_atom_site_fract_z
_atom_site_U_iso_or_equiv
_atom_site_adp_type
_atom_site_occupancy
_atom_site_symmetry_multiplicity
_atom_site_calc_flag
_atom_site_refinement_flags
Pd1 Pd 0.57935(2) 0.832211(8) 0.211819(8) 0.02161(4) Uani 1 1 d .
C1 C 0.6188(3) 0.87719(12) 0.12909(11) 0.0240(5) Uani 1 1 d .
C2 C 0.5719(4) 0.86055(12) 0.06824(11) 0.0286(5) Uani 1 1 d .
H2 H 0.5184 0.8220 0.0618 0.034 Uiso 1 1 calc R
C3 C 0.6019(3) 0.89853(13) 0.01870(11) 0.0303(6) Uani 1 1 d .
H3 H 0.5660 0.8866 -0.0212 0.036 Uiso 1 1 calc R
C4 C 0.6849(3) 0.95487(12) 0.02585(12) 0.0283(5) Uani 1 1 d .
C5 C 0.7190(4) 0.99426(14) -0.02543(13) 0.0413(8) Uani 1 1 d .
H5 H 0.6791 0.9840 -0.0652 0.050 Uiso 1 1 calc R
C6 C 0.8082(5) 1.04648(15) -0.01837(14) 0.0524(10) Uani 1 1 d .
H6 H 0.8317 1.0719 -0.0533 0.063 Uiso 1 1 calc R
C7 C 0.8661(5) 1.06311(14) 0.04024(14) 0.0475(9) Uani 1 1 d .
H7 H 0.9294 1.0995 0.0445 0.057 Uiso 1 1 calc R
C8 C 0.8322(4) 1.02748(13) 0.09121(13) 0.0346(6) Uani 1 1 d .
H8 H 0.8702 1.0399 0.1306 0.042 Uiso 1 1 calc R
C9 C 0.7405(3) 0.97195(12) 0.08580(11) 0.0260(5) Uani 1 1 d .
C10 C 0.7022(3) 0.93243(12) 0.13686(11) 0.0251(5) Uani 1 1 d .
C11 C 0.7434(3) 0.95176(12) 0.20200(11) 0.0288(5) Uani 1 1 d .
H11 H 0.8433 0.9757 0.2014 0.035 Uiso 1 1 calc R
C12 C 0.6157(4) 0.99371(14) 0.22748(13) 0.0416(8) Uani 1 1 d .
H12A H 0.6010 1.0299 0.1999 0.062 Uiso 1 1 calc R
H12B H 0.6448 1.0086 0.2688 0.062 Uiso 1 1 calc R
H12C H 0.5188 0.9697 0.2301 0.062 Uiso 1 1 calc R
C13 C 0.9097(4) 0.86151(14) 0.22301(13) 0.0353(6) Uani 1 1 d .
H13A H 0.9976 0.8888 0.2333 0.053 Uiso 1 1 calc R
H13B H 0.9099 0.8528 0.1785 0.053 Uiso 1 1 calc R
H13C H 0.9187 0.8219 0.2459 0.053 Uiso 1 1 calc R
C14 C 0.7766(4) 0.91059(14) 0.30664(12) 0.0372(7) Uani 1 1 d .
H14A H 0.8145 0.8743 0.3303 0.056 Uiso 1 1 calc R
H14B H 0.6745 0.9232 0.3224 0.056 Uiso 1 1 calc R
H14C H 0.8495 0.9457 0.3111 0.056 Uiso 1 1 calc R
C15 C 0.3996(3) 0.83023(12) 0.35559(10) 0.0259(5) Uani 1 1 d .
C16 C 0.3312(4) 0.88358(13) 0.32965(14) 0.0345(6) Uani 1 1 d .
H16 H 0.3556 0.8956 0.2884 0.041 Uiso 1 1 calc R
C17 C 0.2266(4) 0.91926(16) 0.36457(17) 0.0464(8) Uani 1 1 d .
H17 H 0.1814 0.9560 0.3472 0.056 Uiso 1 1 calc R
C18 C 0.1891(4) 0.90155(17) 0.42357(18) 0.0489(8) Uani 1 1 d .
H18 H 0.1162 0.9255 0.4466 0.059 Uiso 1 1 calc R
C19 C 0.2566(4) 0.84900(15) 0.44983(15) 0.0412(7) Uani 1 1 d .
H19 H 0.2309 0.8374 0.4910 0.049 Uiso 1 1 calc R
C20 C 0.3619(4) 0.81302(13) 0.41631(13) 0.0318(6) Uani 1 1 d .
H20 H 0.4080 0.7769 0.4345 0.038 Uiso 1 1 calc R
C21 C 0.6947(3) 0.76096(12) 0.35374(11) 0.0238(5) Uani 1 1 d .
C22 C 0.7317(3) 0.78868(12) 0.41019(11) 0.0279(5) Uani 1 1 d .
H22 H 0.6615 0.8176 0.4286 0.033 Uiso 1 1 calc R
C23 C 0.8695(4) 0.77455(14) 0.43969(13) 0.0353(6) Uani 1 1 d .
H23 H 0.8952 0.7945 0.4777 0.042 Uiso 1 1 calc R
C24 C 0.9697(4) 0.73128(15) 0.41366(15) 0.0400(7) Uani 1 1 d .
H24 H 1.0644 0.7213 0.4339 0.048 Uiso 1 1 calc R
C25 C 0.9326(4) 0.70257(14) 0.35829(15) 0.0398(7) Uani 1 1 d .
H25 H 1.0008 0.6721 0.3410 0.048 Uiso 1 1 calc R
C26 C 0.7966(3) 0.71796(13) 0.32777(13) 0.0316(6) Uani 1 1 d .
H26 H 0.7732 0.6991 0.2890 0.038 Uiso 1 1 calc R
C27 C 0.4226(3) 0.71076(10) 0.28871(11) 0.0253(4) Uani 1 1 d .
H27 H 0.4968 0.6824 0.2667 0.030 Uiso 1 1 calc R
C28 C 0.3558(3) 0.67338(13) 0.34335(11) 0.0269(5) Uani 1 1 d .
H28A H 0.2930 0.7022 0.3692 0.032 Uiso 1 1 calc R
H28B H 0.2855 0.6405 0.3270 0.032 Uiso 1 1 calc R
C29 C 0.4759(3) 0.64248(12) 0.38357(12) 0.0287(5) Uani 1 1 d .
C30 C 0.6782(5) 0.56677(18) 0.38432(18) 0.0530(9) Uani 1 1 d .
H30A H 0.7441 0.5953 0.4084 0.080 Uiso 1 1 calc R
H30B H 0.7423 0.5431 0.3550 0.080 Uiso 1 1 calc R
H30C H 0.6257 0.5374 0.4124 0.080 Uiso 1 1 calc R
C31 C 0.2988(3) 0.73055(13) 0.24153(11) 0.0278(5) Uani 1 1 d .
H31A H 0.2271 0.7616 0.2602 0.033 Uiso 1 1 calc R
H31B H 0.2378 0.6935 0.2282 0.033 Uiso 1 1 calc R
C32 C 0.2460(3) 0.79564(13) 0.12562(12) 0.0276(5) Uani 1 1 d .
C33 C 0.1478(4) 0.75542(16) 0.09311(14) 0.0406(7) Uani 1 1 d .
H33 H 0.1603 0.7111 0.0963 0.049 Uiso 1 1 calc R
C34 C 0.0323(4) 0.78033(18) 0.05628(15) 0.0468(8) Uani 1 1 d .
H34 H -0.0344 0.7529 0.0340 0.056 Uiso 1 1 calc R
C35 C 0.0124(4) 0.84441(18) 0.05129(14) 0.0458(8) Uani 1 1 d .
H35 H -0.0677 0.8610 0.0259 0.055 Uiso 1 1 calc R
C36 C 0.1087(4) 0.88399(16) 0.08309(16) 0.0446(8) Uani 1 1 d .
H36 H 0.0954 0.9282 0.0796 0.054 Uiso 1 1 calc R
C37 C 0.2254(4) 0.86002(15) 0.12034(15) 0.0355(7) Uani 1 1 d .
H37 H 0.2916 0.8879 0.1424 0.043 Uiso 1 1 calc R
C38 C 0.4910(4) 0.69791(13) 0.13853(12) 0.0301(6) Uani 1 1 d .
C39 C 0.4193(5) 0.63890(13) 0.13660(14) 0.0416(7) Uani 1 1 d .
H39 H 0.3166 0.6338 0.1517 0.050 Uiso 1 1 calc R
C40 C 0.4996(5) 0.58805(16) 0.11249(16) 0.0503(9) Uani 1 1 d .
H40 H 0.4514 0.5478 0.1116 0.060 Uiso 1 1 calc R
C41 C 0.6473(5) 0.59468(16) 0.08995(16) 0.0506(9) Uani 1 1 d .
H41 H 0.7006 0.5594 0.0732 0.061 Uiso 1 1 calc R
C42 C 0.7175(4) 0.65250(16) 0.09173(16) 0.0476(8) Uani 1 1 d .
H42 H 0.8197 0.6572 0.0759 0.057 Uiso 1 1 calc R
C43 C 0.6419(4) 0.70411(14) 0.11623(14) 0.0359(6) Uani 1 1 d .
H43 H 0.6927 0.7438 0.1179 0.043 Uiso 1 1 calc R
Cl1 Cl 0.01889(10) 0.08558(4) 0.28523(4) 0.0491(2) Uani 1 1 d D
N1 N 0.7632(3) 0.89322(10) 0.24014(9) 0.0264(5) Uani 1 1 d .
O1 O 0.4904(3) 0.65052(11) 0.43786(10) 0.0460(6) Uani 1 1 d .
O2 O 0.5638(3) 0.60290(9) 0.35078(9) 0.0366(5) Uani 1 1 d .
O3 O 0.0665(8) 0.1474(3) 0.2950(2) 0.202(4) Uani 1 1 d DU
O4 O -0.0254(4) 0.05943(17) 0.34107(14) 0.0814(10) Uani 1 1 d D
O5 O 0.1299(7) 0.0495(4) 0.2621(2) 0.237(5) Uani 1 1 d DU
O6 O -0.0990(4) 0.08883(12) 0.24075(14) 0.0744(9) Uani 1 1 d D
P1 P 0.52911(8) 0.78409(3) 0.30732(3) 0.02146(12) Uani 1 1 d .
P2 P 0.39945(8) 0.76542(3) 0.17529(3) 0.02396(13) Uani 1 1 d .

loop_
_atom_site_aniso_label
_atom_site_aniso_U_11
_atom_site_aniso_U_22
_atom_site_aniso_U_33
_atom_site_aniso_U_23
_atom_site_aniso_U_13
_atom_site_aniso_U_12
Pd1 0.02192(8) 0.02498(7) 0.01792(6) -0.00027(7) -0.00130(7) -0.00325(7)
C1 0.0218(14) 0.0297(12) 0.0206(10) 0.0013(9) -0.0014(9) -0.0003(9)
C2 0.0267(14) 0.0346(12) 0.0244(11) -0.0024(9) -0.0023(11) -0.0045(12)
C3 0.0305(16) 0.0403(14) 0.0200(10) -0.0010(9) -0.0020(10) 0.0020(12)
C4 0.0315(15) 0.0289(12) 0.0245(11) 0.0044(10) -0.0002(10) 0.0052(11)
C5 0.066(2) 0.0357(15) 0.0223(12) 0.0053(11) 0.0014(13) 0.0082(15)
C6 0.098(3) 0.0307(15) 0.0288(14) 0.0074(12) 0.0049(17) -0.0071(18)
C7 0.079(3) 0.0267(14) 0.0369(15) 0.0016(11) 0.0066(16) -0.0086(15)
C8 0.0498(19) 0.0255(12) 0.0285(13) 0.0017(10) 0.0020(12) 0.0018(12)
C9 0.0290(14) 0.0261(12) 0.0228(11) 0.0020(9) 0.0010(10) 0.0044(10)
C10 0.0251(13) 0.0295(12) 0.0207(10) 0.0014(9) -0.0021(9) 0.0004(10)
C11 0.0352(15) 0.0280(11) 0.0231(12) 0.0013(9) -0.0029(10) -0.0073(11)
C12 0.062(2) 0.0301(13) 0.0325(13) -0.0017(10) 0.0022(13) 0.0026(14)
C13 0.0246(14) 0.0441(14) 0.0372(14) 0.0101(11) -0.0042(12) -0.0028(12)
C14 0.0499(19) 0.0406(15) 0.0212(11) 0.0029(10) -0.0089(12) -0.0185(14)
C15 0.0254(13) 0.0261(10) 0.0263(10) -0.0024(9) 0.0010(9) 0.0004(11)
C16 0.0296(16) 0.0344(14) 0.0395(15) 0.0010(12) -0.0011(12) 0.0060(12)
C17 0.043(2) 0.0380(16) 0.058(2) -0.0068(14) -0.0014(16) 0.0138(15)
C18 0.040(2) 0.0499(19) 0.056(2) -0.0186(16) 0.0087(16) 0.0086(16)
C19 0.0370(18) 0.0501(18) 0.0366(15) -0.0094(13) 0.0129(13) -0.0004(14)
C20 0.0345(16) 0.0325(13) 0.0286(12) -0.0033(10) 0.0054(11) -0.0015(11)
C21 0.0239(13) 0.0251(11) 0.0226(11) 0.0020(9) -0.0030(9) -0.0037(10)
C22 0.0345(15) 0.0280(12) 0.0213(11) -0.0002(9) -0.0031(10) -0.0039(11)
C23 0.0382(17) 0.0387(15) 0.0291(13) 0.0045(11) -0.0097(11) -0.0084(12)
C24 0.0271(16) 0.0451(17) 0.0479(17) 0.0104(13) -0.0111(13) -0.0033(13)
C25 0.0266(16) 0.0417(15) 0.0511(17) -0.0023(12) -0.0033(14) 0.0038(13)
C26 0.0262(15) 0.0370(14) 0.0317(13) -0.0054(11) -0.0001(11) -0.0005(11)
C27 0.0252(12) 0.0267(10) 0.0240(9) 0.0002(9) -0.0041(12) -0.0037(10)
C28 0.0264(13) 0.0281(12) 0.0263(11) -0.0012(10) 0.0021(9) -0.0061(11)
C29 0.0302(14) 0.0260(12) 0.0299(12) 0.0008(10) -0.0013(11) -0.0065(10)
C30 0.049(2) 0.049(2) 0.061(2) 0.0015(16) -0.0122(18) 0.0162(17)
C31 0.0269(14) 0.0326(13) 0.0239(11) 0.0015(9) -0.0024(10) -0.0074(11)
C32 0.0230(14) 0.0373(14) 0.0225(11) 0.0024(10) -0.0006(10) -0.0016(11)
C33 0.0399(18) 0.0453(17) 0.0365(15) -0.0004(13) -0.0151(13) -0.0006(14)
C34 0.0377(19) 0.066(2) 0.0366(15) -0.0023(15) -0.0158(13) -0.0018(16)
C35 0.0307(16) 0.077(3) 0.0302(14) 0.0112(15) -0.0014(12) 0.0120(16)
C36 0.0352(19) 0.0471(17) 0.0516(18) 0.0156(14) 0.0040(14) 0.0085(14)
C37 0.0278(16) 0.0376(15) 0.0410(16) 0.0026(12) 0.0012(13) 0.0033(12)
C38 0.0354(16) 0.0303(13) 0.0246(11) -0.0020(10) -0.0086(11) 0.0024(11)
C39 0.0481(19) 0.0358(14) 0.0408(15) -0.0054(11) -0.0048(17) -0.0055(16)
C40 0.073(3) 0.0318(16) 0.0463(18) -0.0053(13) -0.0111(18) 0.0006(16)
C41 0.069(3) 0.0404(18) 0.0421(17) -0.0079(14) -0.0101(17) 0.0230(17)
C42 0.043(2) 0.055(2) 0.0448(17) -0.0034(14) -0.0023(15) 0.0192(16)
C43 0.0357(17) 0.0357(15) 0.0364(14) -0.0017(12) -0.0039(12) 0.0060(12)
Cl1 0.0439(4) 0.0600(5) 0.0435(4) 0.0199(4) -0.0127(4) -0.0094(4)
N1 0.0295(12) 0.0296(10) 0.0201(9) 0.0036(8) -0.0029(9) -0.0091(9)
O1 0.0508(14) 0.0608(15) 0.0265(10) -0.0040(9) -0.0049(9) 0.0068(11)
O2 0.0382(12) 0.0364(10) 0.0352(10) -0.0045(8) -0.0065(9) 0.0101(10)
O3 0.297(7) 0.169(4) 0.140(4) 0.094(4) -0.150(5) -0.180(5)
O4 0.086(2) 0.100(2) 0.0587(17) 0.0288(17) 0.0066(16) -0.0254(19)
O5 0.161(5) 0.463(12) 0.088(3) 0.094(5) 0.048(3) 0.219(7)
O6 0.091(2) 0.0489(14) 0.083(2) -0.0008(13) -0.0525(19) 0.0092(15)
P1 0.0220(3) 0.0236(3) 0.0188(2) -0.0005(2) -0.0002(2) -0.0012(2)
P2 0.0237(4) 0.0269(3) 0.0213(3) -0.0003(2) -0.0036(2) -0.0032(3)

loop_
_atom_type_symbol
_atom_type_description
_atom_type_scat_dispersion_real
_atom_type_scat_dispersion_imag
_atom_type_scat_source
C C 0.0033 0.0016 'International Tables Vol C Tables 4.2.6.8 and 6.1.1.4'
H H 0.0000 0.0000 'International Tables Vol C Tables 4.2.6.8 and 6.1.1.4'
N N 0.0061 0.0033 'International Tables Vol C Tables 4.2.6.8 and 6.1.1.4'
O O 0.0106 0.0060 'International Tables Vol C Tables 4.2.6.8 and 6.1.1.4'
P P 0.1023 0.0942 'International Tables Vol C Tables 4.2.6.8 and 6.1.1.4'
Cl Cl 0.1484 0.1585 'International Tables Vol C Tables 4.2.6.8 and 6.1.1.4'
Pd Pd -0.9988 1.0072 'International Tables Vol C Tables 4.2.6.8 and 6.1.1.4'

loop_
_geom_angle_atom_site_label_1
_geom_angle_atom_site_label_2
_geom_angle_atom_site_label_3
_geom_angle
C1 Pd1 N1 81.04(9)
C1 Pd1 P2 95.88(7)
N1 Pd1 P2 175.04(6)
C1 Pd1 P1 177.91(7)
N1 Pd1 P1 98.61(6)
P2 Pd1 P1 84.61(2)
C10 C1 C2 118.0(2)
C10 C1 Pd1 111.97(17)
C2 C1 Pd1 129.98(19)
C3 C2 C1 121.7(2)
C2 C3 C4 121.0(2)
C3 C4 C5 121.5(3)
C3 C4 C9 119.2(2)
C5 C4 C9 119.2(3)
C6 C5 C4 120.7(3)
C5 C6 C7 120.5(3)
C8 C7 C6 120.7(3)
C7 C8 C9 120.7(3)
C8 C9 C10 123.6(2)
C8 C9 C4 118.1(2)
C10 C9 C4 118.3(2)
C1 C10 C9 121.7(2)
C1 C10 C11 117.7(2)
C9 C10 C11 120.5(2)
N1 C11 C10 108.3(2)
N1 C11 C12 111.7(2)
C10 C11 C12 109.1(2)
C16 C15 C20 119.4(2)
C16 C15 P1 117.90(19)
C20 C15 P1 122.7(2)
C15 C16 C17 119.7(3)
C18 C17 C16 120.4(3)
C17 C18 C19 120.4(3)
C18 C19 C20 120.4(3)
C19 C20 C15 119.7(3)
C26 C21 C22 119.3(2)
C26 C21 P1 117.01(19)
C22 C21 P1 123.4(2)
C23 C22 C21 120.6(3)
C22 C23 C24 119.7(3)
C25 C24 C23 120.2(3)
C24 C25 C26 120.3(3)
C25 C26 C21 120.0(3)
C31 C27 C28 113.0(2)
C31 C27 P1 104.97(16)
C28 C27 P1 117.01(17)
C29 C28 C27 114.3(2)
O1 C29 O2 123.6(3)
O1 C29 C28 125.3(3)
O2 C29 C28 111.1(2)
C27 C31 P2 107.49(18)
C37 C32 C33 119.2(3)
C37 C32 P2 119.4(2)
C33 C32 P2 121.5(2)
C34 C33 C32 119.6(3)
C35 C34 C33 121.0(3)
C36 C35 C34 119.6(3)
C35 C36 C37 120.4(3)
C32 C37 C36 120.3(3)
C43 C38 C39 119.2(3)
C43 C38 P2 118.8(2)
C39 C38 P2 121.9(2)
C40 C39 C38 119.3(4)
C41 C40 C39 121.2(3)
C42 C41 C40 119.5(3)
C41 C42 C43 121.0(4)
C42 C43 C38 119.8(3)
O5 Cl1 O4 107.3(3)
O5 Cl1 O3 112.9(5)
O4 Cl1 O3 109.2(3)
O5 Cl1 O6 107.1(3)
O4 Cl1 O6 114.7(2)
O3 Cl1 O6 105.7(2)
C13 N1 C14 106.8(2)
C13 N1 C11 109.7(2)
C14 N1 C11 109.5(2)
C13 N1 Pd1 106.57(16)
C14 N1 Pd1 118.97(17)
C11 N1 Pd1 105.13(15)
C29 O2 C30 117.1(2)
C21 P1 C15 108.24(11)
C21 P1 C27 106.39(11)
C15 P1 C27 105.92(12)
C21 P1 Pd1 117.38(9)
C15 P1 Pd1 112.58(8)
C27 P1 Pd1 105.51(8)
C38 P2 C32 109.64(12)
C38 P2 C31 103.17(13)
C32 P2 C31 105.02(13)
C38 P2 Pd1 110.61(10)
C32 P2 Pd1 119.09(9)
C31 P2 Pd1 107.96(9)

loop_
_geom_bond_atom_site_label_1
_geom_bond_atom_site_label_2
_geom_bond_distance
Pd1 C1 2.055(2)
Pd1 N1 2.137(2)
Pd1 P2 2.2451(7)
Pd1 P1 2.3427(6)
C1 C10 1.387(4)
C1 C2 1.420(3)
C2 C3 1.365(4)
C3 C4 1.403(4)
C4 C5 1.419(4)
C4 C9 1.428(4)
C5 C6 1.358(5)
C6 C7 1.406(5)
C7 C8 1.368(4)
C8 C9 1.425(4)
C9 C10 1.425(3)
C10 C11 1.508(3)
C11 N1 1.502(3)
C11 C12 1.519(4)
C13 N1 1.478(4)
C14 N1 1.488(3)
C15 C16 1.395(4)
C15 C20 1.400(3)
C15 P1 1.815(3)
C16 C17 1.398(4)
C17 C18 1.368(5)
C18 C19 1.381(5)
C19 C20 1.390(4)
C21 C26 1.386(4)
C21 C22 1.391(3)
C21 P1 1.812(3)
C22 C23 1.381(4)
C23 C24 1.381(5)
C24 C25 1.380(4)
C25 C26 1.384(4)
C27 C31 1.534(4)
C27 C28 1.535(3)
C27 P1 1.852(2)
C28 C29 1.502(4)
C29 O1 1.192(3)
C29 O2 1.335(3)
C30 O2 1.444(4)
C31 P2 1.830(3)
C32 C37 1.384(4)
C32 C33 1.393(4)
C32 P2 1.820(3)
C33 C34 1.380(4)
C34 C35 1.376(5)
C35 C36 1.366(5)
C36 C37 1.385(4)
C38 C43 1.393(4)
C38 C39 1.398(4)
C38 P2 1.820(3)
C39 C40 1.384(5)
C40 C41 1.370(6)
C41 C42 1.370(5)
C42 C43 1.381(4)
Cl1 O5 1.324(5)
Cl1 O4 1.382(3)
Cl1 O3 1.392(4)
Cl1 O6 1.400(3)
